data_7216873
loop_
_publ_author_name
'Atkinson, Robert S.'
'Meades, Christopher K.'

_publ_section_title
;
 Aziridination of cyclic dienes with enantiopure
 3-acetoxyaminoquinazolin-4(3H)-ones
;
_journal_issue 13
_journal_name_full 'Journal of the Chemical Society, Perkin Transactions 1'
_journal_page_first 1518
_journal_paper_doi 10.1039/b102592a
_journal_year 2001
_chemical_formula_moiety 'C20 H25 N3 O2'
_chemical_formula_sum 'C20 H25 N3 O2'
_chemical_formula_weight 339.43
_chemical_name_systematic
; 
? 
;
_space_group_IT_number 78
_symmetry_cell_setting tetragonal
_symmetry_space_group_name_Hall 'P 4cw'
_symmetry_space_group_name_H-M 'P 43'
_atom_sites_solution_hydrogens geom
_atom_sites_solution_primary direct
_atom_sites_solution_secondary difmap
_audit_creation_method SHELXL-97
_cell_angle_alpha 90.00
_cell_angle_beta 90.00
_cell_angle_gamma 90.00
_cell_formula_units_Z 4
_cell_length_a 10.242(2)
_cell_length_b 10.242(2)
_cell_length_c 17.385(3)
_cell_measurement_reflns_used 45
_cell_measurement_temperature 200(2)
_cell_measurement_theta_max 12.52
_cell_measurement_theta_min 5.40
_cell_volume 1823.7(6)
_computing_cell_refinement 'XSCANS (Fait, 1991)'
_computing_data_collection 'XSCANS (Fait, 1991)'
_computing_data_reduction 'XSCANS (Fait, 1991)'
_computing_molecular_graphics 'SHELXL-97 (Sheldrick, 1997)'
_computing_publication_material 'SHELXL-97 (Sheldrick, 1997)'
_computing_structure_refinement 'SHELXL-97 (Sheldrick, 1997)'
_computing_structure_solution 'SHELXS-97 (Sheldrick, 1990)'
_diffrn_ambient_temperature 200(2)
_diffrn_measured_fraction_theta_full 0.999
_diffrn_measured_fraction_theta_max 0.999
_diffrn_measurement_device_type 'Bruker P4'
_diffrn_measurement_method 'omega scan'
_diffrn_radiation_monochromator graphite
_diffrn_radiation_source 'fine-focus sealed tube'
_diffrn_radiation_type MoK\a
_diffrn_radiation_wavelength 0.71073
_diffrn_reflns_av_R_equivalents 0.0350
_diffrn_reflns_av_sigmaI/netI 0.0341
_diffrn_reflns_limit_h_max 1
_diffrn_reflns_limit_h_min -12
_diffrn_reflns_limit_k_max 12
_diffrn_reflns_limit_k_min -1
_diffrn_reflns_limit_l_max 20
_diffrn_reflns_limit_l_min -1
_diffrn_reflns_number 2357
_diffrn_reflns_theta_full 25.00
_diffrn_reflns_theta_max 25.00
_diffrn_reflns_theta_min 1.99
_diffrn_standards_decay_% <1
_diffrn_standards_interval_count 100
_diffrn_standards_number 3
_exptl_absorpt_coefficient_mu 0.081
_exptl_absorpt_correction_type 'not applied'
_exptl_crystal_colour colourless
_exptl_crystal_density_diffrn 1.236
_exptl_crystal_density_method 'not measured'
_exptl_crystal_description block
_exptl_crystal_F_000 728
_exptl_crystal_size_max 0.62
_exptl_crystal_size_mid 0.48
_exptl_crystal_size_min 0.41
_refine_diff_density_max 0.191
_refine_diff_density_min -0.127
_refine_diff_density_rms 0.029
_refine_ls_abs_structure_details 'Flack H D (1983), Acta Cryst. A39, 876-881'
_refine_ls_abs_structure_Flack -1.5(19)
_refine_ls_extinction_method none
_refine_ls_goodness_of_fit_ref 1.030
_refine_ls_hydrogen_treatment constr
_refine_ls_matrix_type full
_refine_ls_number_parameters 226
_refine_ls_number_reflns 1779
_refine_ls_number_restraints 1
_refine_ls_restrained_S_all 1.030
_refine_ls_R_factor_all 0.0443
_refine_ls_R_factor_gt 0.0358
_refine_ls_shift/su_max 0.001
_refine_ls_shift/su_mean 0.000
_refine_ls_structure_factor_coef Fsqd
_refine_ls_weighting_details 'calc w=1/[\s^2^(Fo^2^)+(0.0534P)^2^+0.2562P] where P=(Fo^2^+2Fc^2^)/3'
_refine_ls_weighting_scheme calc
_refine_ls_wR_factor_gt 0.0909
_refine_ls_wR_factor_ref 0.0972
_reflns_number_gt 1579
_reflns_number_total 1779
_reflns_threshold_expression >2sigma(I)
_cod_data_source_file b102592a.txt
_cod_data_source_block 33
_cod_depositor_comments
;
The following automatic conversions were performed:

'_symmetry_cell_setting' value 'Tetragonal' changed to 'tetragonal'
according to
/usr/data/users/saulius/automatic-downloads/retrospective/RSC/lib/dictionaries/cif_core.dic
dictionary named 'cif_core.dic' version 2.4.2 from 2011-04-26.

Automatic conversion script
Id: cif_fix_values 2281 2013-09-26 08:29:07Z andrius 
;
_cod_original_sg_symbol_H-M P4(3)
_cod_database_code 7216873

loop_
_symmetry_equiv_pos_as_xyz
'x, y, z'
'-x, -y, z+1/2'
'-y, x, z+3/4'
'y, -x, z+1/4'

loop_
_atom_site_label
_atom_site_type_symbol
_atom_site_fract_x
_atom_site_fract_y
_atom_site_fract_z
_atom_site_U_iso_or_equiv
_atom_site_adp_type
_atom_site_occupancy
_atom_site_symmetry_multiplicity
_atom_site_calc_flag
_atom_site_refinement_flags
O1 O -0.05400(18) 0.4206(2) 0.09431(13) 0.0467(5) Uani 1 1 d .
O2 O 0.43346(18) 0.2104(2) 0.21509(13) 0.0487(5) Uani 1 1 d .
H2 H 0.4022 0.1636 0.2486 0.073 Uiso 1 1 calc R
N1 N 0.1611(2) 0.1757(2) 0.22936(14) 0.0394(6) Uani 1 1 d .
N2 N 0.2081(2) 0.4147(2) 0.07628(14) 0.0375(5) Uani 1 1 d .
N3 N 0.1421(2) 0.3365(2) 0.13298(13) 0.0359(5) Uani 1 1 d .
C1 C 0.3502(3) 0.2101(3) 0.14959(18) 0.0438(7) Uani 1 1 d .
H1B H 0.3798 0.2808 0.1158 0.053 Uiso 1 1 calc R
C2 C 0.2119(3) 0.2426(3) 0.17354(16) 0.0365(6) Uani 1 1 d .
C3 C 0.3566(3) 0.0817(3) 0.10192(19) 0.0492(8) Uani 1 1 d .
C4 C 0.0061(3) 0.3448(3) 0.13642(17) 0.0374(6) Uani 1 1 d .
C5 C -0.0523(3) 0.2626(3) 0.19481(17) 0.0356(6) Uani 1 1 d .
C6 C -0.1890(3) 0.2608(3) 0.2051(2) 0.0441(7) Uani 1 1 d .
H6A H -0.2430 0.3084 0.1725 0.053 Uiso 1 1 calc R
C7 C -0.2417(3) 0.1881(3) 0.2639(2) 0.0513(9) Uani 1 1 d .
H7A H -0.3317 0.1863 0.2708 0.062 Uiso 1 1 calc R
C8 C -0.1620(3) 0.1174(3) 0.3129(2) 0.0484(8) Uani 1 1 d .
H8A H -0.1991 0.0703 0.3531 0.058 Uiso 1 1 calc R
C9 C -0.0284(3) 0.1158(3) 0.30318(18) 0.0430(7) Uani 1 1 d .
H9A H 0.0242 0.0680 0.3365 0.052 Uiso 1 1 calc R
C10 C 0.0279(2) 0.1868(3) 0.24246(17) 0.0362(6) Uani 1 1 d .
C11 C 0.2686(4) 0.0966(4) 0.0315(2) 0.0618(9) Uani 1 1 d .
H11A H 0.2726 0.0185 0.0011 0.093 Uiso 1 1 calc R
H11B H 0.2977 0.1695 0.0013 0.093 Uiso 1 1 calc R
H11C H 0.1803 0.1112 0.0479 0.093 Uiso 1 1 calc R
C12 C 0.4985(3) 0.0654(4) 0.0756(2) 0.0686(11) Uani 1 1 d .
H12A H 0.5067 -0.0136 0.0463 0.103 Uiso 1 1 calc R
H12B H 0.5545 0.0611 0.1198 0.103 Uiso 1 1 calc R
H12C H 0.5231 0.1386 0.0443 0.103 Uiso 1 1 calc R
C13 C 0.3159(3) -0.0384(3) 0.1476(2) 0.0573(9) Uani 1 1 d .
H13A H 0.3240 -0.1146 0.1159 0.086 Uiso 1 1 calc R
H13B H 0.2269 -0.0290 0.1639 0.086 Uiso 1 1 calc R
H13C H 0.3712 -0.0472 0.1919 0.086 Uiso 1 1 calc R
C14 C 0.1811(3) 0.5569(3) 0.0863(2) 0.0474(7) Uani 1 1 d .
H14A H 0.1218 0.5773 0.1290 0.057 Uiso 1 1 calc R
C15 C 0.1544(3) 0.6327(3) 0.0139(2) 0.0559(9) Uani 1 1 d .
H15A H 0.0680 0.6092 -0.0042 0.067 Uiso 1 1 calc R
H15B H 0.1523 0.7248 0.0270 0.067 Uiso 1 1 calc R
C16 C 0.2482(3) 0.6149(4) -0.0513(2) 0.0612(9) Uani 1 1 d .
H16A H 0.2114 0.6549 -0.0970 0.073 Uiso 1 1 calc R
H16B H 0.2575 0.5223 -0.0615 0.073 Uiso 1 1 calc R
C17 C 0.3834(4) 0.6728(3) -0.0372(2) 0.0617(9) Uani 1 1 d .
H17A H 0.4254 0.6883 -0.0863 0.074 Uiso 1 1 calc R
H17B H 0.3737 0.7565 -0.0117 0.074 Uiso 1 1 calc R
C18 C 0.4691(4) 0.5877(3) 0.0104(2) 0.0597(9) Uani 1 1 d .
H18A H 0.5565 0.5843 -0.0041 0.072 Uiso 1 1 calc R
C19 C 0.4365(3) 0.5160(4) 0.0709(2) 0.0564(9) Uani 1 1 d .
H19A H 0.5032 0.4651 0.0912 0.068 Uiso 1 1 calc R
C20 C 0.3099(3) 0.5052(3) 0.11071(19) 0.0483(7) Uani 1 1 d .
H20A H 0.3184 0.4963 0.1666 0.058 Uiso 1 1 calc R

loop_
_atom_site_aniso_label
_atom_site_aniso_U_11
_atom_site_aniso_U_22
_atom_site_aniso_U_33
_atom_site_aniso_U_23
_atom_site_aniso_U_13
_atom_site_aniso_U_12
O1 0.0408(11) 0.0524(12) 0.0468(13) -0.0010(11) -0.0075(10) 0.0095(9)
O2 0.0338(10) 0.0649(13) 0.0476(12) 0.0186(12) -0.0035(10) -0.0049(9)
N1 0.0318(11) 0.0501(13) 0.0362(13) 0.0036(11) 0.0042(11) 0.0039(10)
N2 0.0378(12) 0.0431(12) 0.0316(12) 0.0046(11) 0.0018(10) 0.0025(10)
N3 0.0344(11) 0.0431(12) 0.0302(12) 0.0002(10) 0.0029(10) 0.0026(10)
C1 0.0330(15) 0.0578(18) 0.0404(16) 0.0155(15) 0.0028(14) 0.0051(13)
C2 0.0342(14) 0.0436(15) 0.0317(15) 0.0013(13) -0.0008(12) 0.0015(12)
C3 0.0396(16) 0.065(2) 0.0425(17) 0.0067(17) 0.0082(15) 0.0155(14)
C4 0.0367(14) 0.0388(14) 0.0365(15) -0.0122(13) -0.0052(13) 0.0066(11)
C5 0.0323(13) 0.0363(13) 0.0382(15) -0.0114(12) 0.0002(12) 0.0012(11)
C6 0.0321(14) 0.0434(15) 0.0566(19) -0.0146(15) -0.0018(15) 0.0013(12)
C7 0.0308(15) 0.0505(17) 0.073(2) -0.0171(18) 0.0094(16) -0.0021(13)
C8 0.0440(16) 0.0438(16) 0.057(2) -0.0096(16) 0.0156(16) -0.0066(14)
C9 0.0391(15) 0.0466(16) 0.0432(17) -0.0034(14) 0.0045(14) -0.0018(12)
C10 0.0347(14) 0.0371(14) 0.0367(15) -0.0077(12) 0.0045(12) 0.0009(11)
C11 0.066(2) 0.077(2) 0.0425(18) -0.0016(18) 0.0024(18) 0.0159(18)
C12 0.055(2) 0.088(3) 0.062(2) 0.013(2) 0.0226(19) 0.0245(19)
C13 0.059(2) 0.058(2) 0.055(2) -0.0016(18) 0.0061(18) 0.0103(16)
C14 0.0530(18) 0.0432(16) 0.0458(18) -0.0050(15) 0.0073(15) 0.0013(13)
C15 0.0548(19) 0.0430(16) 0.070(2) 0.0087(18) 0.0061(18) 0.0085(15)
C16 0.065(2) 0.063(2) 0.056(2) 0.0167(19) 0.0008(18) -0.0009(16)
C17 0.073(2) 0.0476(18) 0.065(2) 0.0076(18) 0.013(2) -0.0082(16)
C18 0.0533(19) 0.059(2) 0.067(2) 0.002(2) 0.0068(19) -0.0160(16)
C19 0.0456(17) 0.065(2) 0.059(2) 0.0065(19) -0.0051(16) -0.0122(15)
C20 0.0539(18) 0.0533(17) 0.0379(16) 0.0005(15) -0.0034(14) -0.0068(14)

loop_
_atom_type_symbol
_atom_type_description
_atom_type_scat_dispersion_real
_atom_type_scat_dispersion_imag
_atom_type_scat_source
C C 0.0033 0.0016 'International Tables Vol C Tables 4.2.6.8 and 6.1.1.4'
H H 0.0000 0.0000 'International Tables Vol C Tables 4.2.6.8 and 6.1.1.4'
N N 0.0061 0.0033 'International Tables Vol C Tables 4.2.6.8 and 6.1.1.4'
O O 0.0106 0.0060 'International Tables Vol C Tables 4.2.6.8 and 6.1.1.4'

loop_
_geom_angle_atom_site_label_1
_geom_angle_atom_site_label_2
_geom_angle_atom_site_label_3
_geom_angle
C2 N1 C10 118.3(2)
N3 N2 C14 112.1(2)
N3 N2 C20 113.1(2)
C14 N2 C20 59.02(19)
C2 N3 C4 122.3(2)
C2 N3 N2 119.4(2)
C4 N3 N2 117.6(2)
O2 C1 C2 109.9(2)
O2 C1 C3 113.8(2)
C2 C1 C3 111.8(2)
N1 C2 N3 122.6(2)
N1 C2 C1 117.7(2)
N3 C2 C1 119.6(2)
C13 C3 C11 109.7(3)
C13 C3 C12 109.1(3)
C11 C3 C12 109.3(3)
C13 C3 C1 113.2(3)
C11 C3 C1 108.5(3)
C12 C3 C1 106.9(3)
O1 C4 N3 120.8(3)
O1 C4 C5 125.2(2)
N3 C4 C5 114.0(2)
C10 C5 C6 119.9(3)
C10 C5 C4 119.6(2)
C6 C5 C4 120.4(3)
C7 C6 C5 119.4(3)
C6 C7 C8 120.6(3)
C9 C8 C7 121.0(3)
C8 C9 C10 119.5(3)
N1 C10 C5 121.7(3)
N1 C10 C9 118.9(3)
C5 C10 C9 119.4(2)
C20 C14 N2 61.33(18)
C20 C14 C15 125.8(3)
N2 C14 C15 116.0(3)
C16 C15 C14 117.0(3)
C15 C16 C17 114.4(3)
C18 C17 C16 113.4(3)
C19 C18 C17 128.1(3)
C18 C19 C20 129.5(3)
C19 C20 C14 128.4(3)
C19 C20 N2 117.7(3)
C14 C20 N2 59.65(18)

loop_
_geom_bond_atom_site_label_1
_geom_bond_atom_site_label_2
_geom_bond_distance
O1 C4 1.232(3)
O2 C1 1.422(4)
N1 C2 1.297(4)
N1 C10 1.388(3)
N2 N3 1.439(3)
N2 C14 1.493(4)
N2 C20 1.518(4)
N3 C2 1.390(3)
N3 C4 1.397(3)
C1 C2 1.513(4)
C1 C3 1.556(5)
C3 C13 1.522(5)
C3 C11 1.528(5)
C3 C12 1.533(4)
C4 C5 1.448(4)
C5 C10 1.401(4)
C5 C6 1.412(4)
C6 C7 1.375(5)
C7 C8 1.384(5)
C8 C9 1.379(4)
C9 C10 1.406(4)
C14 C20 1.484(4)
C14 C15 1.504(5)
C15 C16 1.497(5)
C16 C17 1.527(5)
C17 C18 1.489(5)
C18 C19 1.325(5)
C19 C20 1.473(4)
